data_4309984
loop_
_publ_author_name
'Jubo Zhang'
'Khaldoon A. Barakat'
'Thomas R. Cundari'
'T. Brent Gunnoe'
'Paul D. Boyle'
'Jeffrey L. Petersen'
'Cynthia S. Day'

_publ_section_title
;
Synthesis of the Five-Coordinate Ruthenium(II) Complexes
[(PCP)Ru(CO)(L)][BAr'4] {PCP = 2,6-(CH2PtBu2)2C6H3, BAr'4=
3,5-(CF3)2C6H3, L = \h1-ClCH2Cl, \h1-N2, or \m-Cl-Ru(PCP)(CO)}:
Reactions with Phenyldiazomethane and Phenylacetylene
;
_journal_name_full 'Inorganic Chemistry'
_journal_page_first 8379
_journal_page_last 8390
_journal_paper_doi 10.1021/ic051074k
_journal_volume 44
_journal_year 2005
_chemical_formula_sum 'C66 H63 B Cl2 F24 O P2 Ru'
_chemical_formula_weight 1572.88
_chemical_name_systematic
; 
[(PCP-C=CHPh)Ru(CO)][BAr'4]
;
_space_group_IT_number 33
_symmetry_cell_setting monoclinic
_symmetry_space_group_name_Hall 'P 2c -2n'
_symmetry_space_group_name_H-M 'P n a 21'
_atom_sites_solution_hydrogens geom
_atom_sites_solution_primary direct
_atom_sites_solution_secondary difmap
_audit_creation_method SHELXL-97
_cell_angle_alpha 90.00
_cell_angle_beta 90.00
_cell_angle_gamma 90.00
_cell_formula_units_Z 4
_cell_length_a 24.883(3)
_cell_length_b 15.9623(18)
_cell_length_c 17.930(2)
_cell_measurement_temperature 295(2)
_cell_volume 7121.6(14)
_computing_structure_refinement 'SHELXL-97 (Sheldrick, 1997)'
_computing_structure_solution 'SHELXS-97 (Sheldrick, 1990)'
_diffrn_ambient_temperature 295(2)
_diffrn_measured_fraction_theta_full 0.990
_diffrn_measured_fraction_theta_max 0.990
_diffrn_radiation_monochromator graphite
_diffrn_radiation_source 'fine-focus sealed tube'
_diffrn_radiation_type MoK\a
_diffrn_radiation_wavelength 0.71073
_diffrn_reflns_av_R_equivalents 0.0912
_diffrn_reflns_av_sigmaI/netI 0.1127
_diffrn_reflns_limit_h_max 31
_diffrn_reflns_limit_h_min -32
_diffrn_reflns_limit_k_max 20
_diffrn_reflns_limit_k_min -20
_diffrn_reflns_limit_l_max 21
_diffrn_reflns_limit_l_min -23
_diffrn_reflns_number 47722
_diffrn_reflns_theta_full 27.58
_diffrn_reflns_theta_max 27.58
_diffrn_reflns_theta_min 1.52
_exptl_absorpt_coefficient_mu 0.443
_exptl_absorpt_correction_type empirical
_exptl_absorpt_process_details SADABS
_exptl_crystal_density_diffrn 1.467
_exptl_crystal_density_method 'not measured'
_exptl_crystal_description
;
 PLATON was used to treated a diffuse molecule of CH2Cl2 in the unit cell
;
_exptl_crystal_F_000 3184
_exptl_crystal_size_max 0.35
_exptl_crystal_size_mid 0.30
_exptl_crystal_size_min 0.20
_refine_diff_density_max 1.304
_refine_diff_density_min -0.778
_refine_diff_density_rms 0.084
_refine_ls_abs_structure_details 'Flack H D (1983), Acta Cryst. A39, 876-881'
_refine_ls_abs_structure_Flack 0.02(3)
_refine_ls_extinction_method none
_refine_ls_goodness_of_fit_ref 0.929
_refine_ls_hydrogen_treatment mixed
_refine_ls_matrix_type full
_refine_ls_number_parameters 914
_refine_ls_number_reflns 15122
_refine_ls_number_restraints 115
_refine_ls_restrained_S_all 0.930
_refine_ls_R_factor_all 0.1081
_refine_ls_R_factor_gt 0.0676
_refine_ls_shift/su_max 0.337
_refine_ls_shift/su_mean 0.026
_refine_ls_structure_factor_coef Fsqd
_refine_ls_weighting_details 'calc w=1/[\s^2^(Fo^2^)+(0.0968P)^2^+0.0000P] where P=(Fo^2^+2Fc^2^)/3'
_refine_ls_weighting_scheme calc
_refine_ls_wR_factor_gt 0.1591
_refine_ls_wR_factor_ref 0.1806
_reflns_number_gt 8968
_reflns_number_total 15122
_reflns_threshold_expression >2sigma(I)
_cod_data_source_file ic051074ksi20050629_043939_1.cif
_cod_data_source_block compound_8
_cod_original_cell_volume 7121.7(15)
_cod_database_code 4309984

loop_
_symmetry_equiv_pos_as_xyz
'x, y, z'
'-x, -y, z+1/2'
'x+1/2, -y+1/2, z'
'-x+1/2, y+1/2, z+1/2'

loop_
_atom_site_label
_atom_site_type_symbol
_atom_site_fract_x
_atom_site_fract_y
_atom_site_fract_z
_atom_site_U_iso_or_equiv
_atom_site_adp_type
_atom_site_occupancy
_atom_site_symmetry_multiplicity
_atom_site_calc_flag
_atom_site_refinement_flags
_atom_site_disorder_assembly
_atom_site_disorder_group
Ru1 Ru 0.678599(8) 0.163726(9) 0.907965(15) 0.05279(5) Uani 1 1 d . . .
P1 P 0.58470(4) 0.16195(5) 0.87749(5) 0.0707(2) Uani 1 1 d . . .
P2 P 0.76457(3) 0.18275(4) 0.96461(5) 0.0592(2) Uani 1 1 d . . .
C1 C 0.70336(13) 0.13230(17) 0.81687(17) 0.0689(9) Uani 1 1 d . . .
O1 O 0.71976(11) 0.11546(15) 0.75854(12) 0.0985(9) Uani 1 1 d . . .
C2 C 0.65562(11) 0.27905(13) 0.98314(14) 0.0513(7) Uani 1 1 d . . .
C3 C 0.69214(11) 0.27462(13) 1.04387(15) 0.0566(8) Uani 1 1 d . . .
C4 C 0.67237(13) 0.26937(16) 1.11414(17) 0.0697(10) Uani 1 1 d . . .
H4 H 0.6963 0.2678 1.1540 0.084 Uiso 1 1 calc R . .
C5 C 0.61796(15) 0.26630(16) 1.12862(18) 0.0812(11) Uani 1 1 d . . .
H5 H 0.6052 0.2666 1.1773 0.097 Uiso 1 1 calc R . .
C6 C 0.58226(13) 0.26267(15) 1.06768(17) 0.0692(9) Uani 1 1 d . . .
H6 H 0.5456 0.2579 1.0766 0.083 Uiso 1 1 calc R . .
C7 C 0.60006(13) 0.26597(15) 0.99698(16) 0.0632(8) Uani 1 1 d . . .
C8 C 0.75085(12) 0.27312(14) 1.02546(17) 0.0635(9) Uani 1 1 d . . .
H8A H 0.7718 0.2686 1.0709 0.076 Uiso 1 1 calc R . .
H8B H 0.7609 0.3246 1.0003 0.076 Uiso 1 1 calc R . .
C9 C 0.56192(13) 0.25505(18) 0.93208(19) 0.0821(12) Uani 1 1 d . . .
H9A H 0.5623 0.3047 0.9009 0.099 Uiso 1 1 calc R . .
H9B H 0.5256 0.2464 0.9501 0.099 Uiso 1 1 calc R . .
C10 C 0.67524(11) 0.28764(13) 0.9064(2) 0.0630(7) Uani 1 1 d . . .
C11 C 0.68840(13) 0.35134(15) 0.86356(18) 0.0637(9) Uani 1 1 d . . .
H11 H 0.6979 0.3386 0.8147 0.076 Uiso 1 1 calc R . .
C12 C 0.68982(12) 0.44259(16) 0.88500(15) 0.0652(9) Uani 1 1 d . . .
C13 C 0.71501(17) 0.49716(19) 0.8338(2) 0.0969(13) Uani 1 1 d . . .
H13 H 0.7283 0.4763 0.7890 0.116 Uiso 1 1 calc R . .
C14 C 0.71999(18) 0.5823(2) 0.8503(3) 0.1137(15) Uani 1 1 d . . .
H14 H 0.7372 0.6183 0.8172 0.136 Uiso 1 1 calc R . .
C15 C 0.69962(17) 0.61147(17) 0.9144(3) 0.1135(15) Uani 1 1 d . . .
H15 H 0.7019 0.6687 0.9238 0.136 Uiso 1 1 calc R . .
C16 C 0.67549(14) 0.56109(18) 0.9670(2) 0.0890(12) Uani 1 1 d . . .
H16 H 0.6627 0.5828 1.0118 0.107 Uiso 1 1 calc R . .
C17 C 0.67099(13) 0.47351(16) 0.9498(2) 0.0744(10) Uani 1 1 d . . .
H17 H 0.6548 0.4376 0.9839 0.089 Uiso 1 1 calc R . .
C18 C 0.82893(11) 0.21104(16) 0.9159(2) 0.0805(10) Uani 1 1 d . . .
C19 C 0.81685(15) 0.2863(2) 0.8631(2) 0.0995(13) Uani 1 1 d . . .
H19A H 0.8126 0.3364 0.8921 0.149 Uiso 1 1 calc R . .
H19B H 0.7844 0.2756 0.8358 0.149 Uiso 1 1 calc R . .
H19C H 0.8461 0.2934 0.8287 0.149 Uiso 1 1 calc R . .
C20 C 0.87298(16) 0.2343(2) 0.9697(3) 0.1179(17) Uani 1 1 d . . .
H20A H 0.8999 0.2664 0.9441 0.177 Uiso 1 1 calc R . .
H20B H 0.8889 0.1842 0.9895 0.177 Uiso 1 1 calc R . .
H20C H 0.8582 0.2669 1.0097 0.177 Uiso 1 1 calc R . .
C21 C 0.84775(16) 0.1397(2) 0.8612(3) 0.1056(14) Uani 1 1 d . . .
H21A H 0.8716 0.1628 0.8245 0.158 Uiso 1 1 calc R . .
H21B H 0.8170 0.1158 0.8369 0.158 Uiso 1 1 calc R . .
H21C H 0.8661 0.0970 0.8890 0.158 Uiso 1 1 calc R . .
C22 C 0.77204(15) 0.08934(17) 1.0263(2) 0.0896(12) Uani 1 1 d . . .
C23 C 0.7133(2) 0.0571(2) 1.0352(3) 0.1332(18) Uani 1 1 d . . .
H23A H 0.7124 0.0130 1.0717 0.200 Uiso 1 1 calc R . .
H23B H 0.7006 0.0360 0.9883 0.200 Uiso 1 1 calc R . .
H23C H 0.6906 0.1023 1.0513 0.200 Uiso 1 1 calc R . .
C24 C 0.7982(2) 0.0175(2) 0.9853(4) 0.160(2) Uani 1 1 d . . .
H24A H 0.8350 0.0311 0.9748 0.241 Uiso 1 1 calc R . .
H24B H 0.7794 0.0075 0.9394 0.241 Uiso 1 1 calc R . .
H24C H 0.7968 -0.0320 1.0157 0.241 Uiso 1 1 calc R . .
C25 C 0.7916(3) 0.1079(3) 1.1025(3) 0.200(3) Uani 1 1 d . . .
H25A H 0.7965 0.0564 1.1294 0.300 Uiso 1 1 calc R . .
H25B H 0.7658 0.1421 1.1280 0.300 Uiso 1 1 calc R . .
H25C H 0.8253 0.1371 1.0996 0.300 Uiso 1 1 calc R . .
C26 C 0.56086(18) 0.1825(2) 0.7802(3) 0.1063(14) Uani 1 1 d . . .
C27 C 0.56452(19) 0.1053(3) 0.7303(3) 0.1209(17) Uani 1 1 d . . .
H27A H 0.5645 0.1223 0.6790 0.181 Uiso 1 1 calc R . .
H27B H 0.5342 0.0694 0.7395 0.181 Uiso 1 1 calc R . .
H27C H 0.5971 0.0754 0.7410 0.181 Uiso 1 1 calc R . .
C28 C 0.6000(2) 0.2490(3) 0.7465(3) 0.1279(19) Uani 1 1 d . . .
H28A H 0.6350 0.2248 0.7408 0.192 Uiso 1 1 calc R . .
H28B H 0.6021 0.2964 0.7793 0.192 Uiso 1 1 calc R . .
H28C H 0.5868 0.2667 0.6987 0.192 Uiso 1 1 calc R . .
C29 C 0.50262(17) 0.2178(4) 0.7785(3) 0.1436(19) Uani 1 1 d . . .
H29A H 0.5038 0.2779 0.7798 0.215 Uiso 1 1 calc R . .
H29B H 0.4831 0.1976 0.8210 0.215 Uiso 1 1 calc R . .
H29C H 0.4850 0.1998 0.7336 0.215 Uiso 1 1 calc R . .
C30 C 0.54936(13) 0.06811(19) 0.9184(2) 0.0871(11) Uani 1 1 d . . .
C31 C 0.55449(17) 0.0689(2) 1.0030(2) 0.1070(14) Uani 1 1 d . . .
H31A H 0.5417 0.0167 1.0228 0.160 Uiso 1 1 calc R . .
H31B H 0.5335 0.1141 1.0230 0.160 Uiso 1 1 calc R . .
H31C H 0.5915 0.0764 1.0165 0.160 Uiso 1 1 calc R . .
C32 C 0.57810(19) -0.0128(2) 0.8877(3) 0.1247(17) Uani 1 1 d . . .
H32A H 0.5611 -0.0617 0.9082 0.187 Uiso 1 1 calc R . .
H32B H 0.6153 -0.0120 0.9020 0.187 Uiso 1 1 calc R . .
H32C H 0.5754 -0.0141 0.8343 0.187 Uiso 1 1 calc R . .
C33 C 0.48740(16) 0.0613(3) 0.9028(4) 0.1458(19) Uani 1 1 d . . .
H33A H 0.4815 0.0528 0.8504 0.219 Uiso 1 1 calc R . .
H33B H 0.4700 0.1122 0.9182 0.219 Uiso 1 1 calc R . .
H33C H 0.4728 0.0150 0.9302 0.219 Uiso 1 1 calc R . .
B1 B 0.89384(11) 0.76445(14) 0.89428(17) 0.0505(8) Uani 1 1 d . . .
C34 C 0.85678(10) 0.82751(13) 0.84349(14) 0.0458(6) Uani 1 1 d . . .
C35 C 0.80096(10) 0.82126(13) 0.83804(15) 0.0485(7) Uani 1 1 d . . .
H35 H 0.7835 0.7823 0.8680 0.058 Uiso 1 1 calc R . .
C36 C 0.77039(10) 0.86963(15) 0.79063(15) 0.0514(7) Uani 1 1 d . . .
C37 C 0.79448(12) 0.93054(15) 0.74649(15) 0.0599(8) Uani 1 1 d . . .
H37 H 0.7739 0.9647 0.7156 0.072 Uiso 1 1 calc R . .
C38 C 0.84896(12) 0.93897(13) 0.74950(15) 0.0557(8) Uani 1 1 d . . .
C39 C 0.87968(11) 0.89027(13) 0.79622(15) 0.0541(7) Uani 1 1 d . . .
H39 H 0.9167 0.8984 0.7971 0.065 Uiso 1 1 calc R . .
C40 C 0.71145(13) 0.85673(17) 0.78620(19) 0.0779(10) Uani 1 1 d D . .
C41 C 0.87504(13) 0.99954(17) 0.69956(18) 0.0753(10) Uani 1 1 d D . .
C42 C 0.94170(11) 0.81130(15) 0.93901(16) 0.0572(8) Uani 1 1 d . . .
C43 C 0.94636(11) 0.89858(16) 0.95104(19) 0.0680(9) Uani 1 1 d . . .
H43 H 0.9207 0.9339 0.9303 0.082 Uiso 1 1 calc R . .
C44 C 0.98717(13) 0.93330(18) 0.9920(2) 0.0858(11) Uani 1 1 d . A .
C45 C 1.02628(14) 0.8866(2) 1.0262(2) 0.0871(11) Uani 1 1 d . . .
H45 H 1.0536 0.9111 1.0541 0.104 Uiso 1 1 calc R . .
C46 C 1.02256(12) 0.8006(2) 1.0165(2) 0.0748(10) Uani 1 1 d . . .
C47 C 0.98296(12) 0.76596(16) 0.97397(16) 0.0648(9) Uani 1 1 d . . .
H47 H 0.9833 0.7081 0.9677 0.078 Uiso 1 1 calc R . .
C48 C 0.98968(15) 1.0281(2) 1.0008(2) 0.1295(17) Uani 1 1 d D . .
F7 F 0.9675(3) 1.0556(3) 1.0607(3) 0.253(3) Uani 0.687(2) 1 d PDU A 1
F8 F 0.96787(14) 1.06985(19) 0.9452(2) 0.1618(17) Uani 0.687(2) 1 d PDU A 1
F9 F 1.03947(13) 1.05611(19) 1.0018(3) 0.1407(16) Uani 0.687(2) 1 d PDU A 1
F7' F 0.9434(2) 1.0580(4) 1.0191(5) 0.150(3) Uani 0.313(2) 1 d PDU A 2
F8' F 1.0043(4) 1.0604(5) 0.9388(4) 0.266(9) Uani 0.313(2) 1 d PDU A 2
F9' F 1.0204(3) 1.0535(4) 1.0531(4) 0.171(3) Uani 0.313(2) 1 d PDU A 2
C49 C 1.06430(13) 0.7460(2) 1.0505(2) 0.1028(14) Uani 1 1 d D . .
C50 C 0.91866(10) 0.69889(14) 0.83241(15) 0.0500(7) Uani 1 1 d . . .
C51 C 0.96891(11) 0.70989(17) 0.79994(16) 0.0619(8) Uani 1 1 d . . .
H51 H 0.9904 0.7535 0.8171 0.074 Uiso 1 1 calc R . .
C52 C 0.98871(12) 0.65954(17) 0.74349(19) 0.0690(9) Uani 1 1 d . . .
C53 C 0.95804(12) 0.5902(2) 0.71940(18) 0.0754(10) Uani 1 1 d . . .
H53 H 0.9717 0.5532 0.6841 0.090 Uiso 1 1 calc R . .
C54 C 0.90834(12) 0.57852(16) 0.74852(17) 0.0642(9) Uani 1 1 d . . .
C55 C 0.88849(11) 0.63169(16) 0.80484(15) 0.0563(8) Uani 1 1 d . . .
H55 H 0.8544 0.6219 0.8242 0.068 Uiso 1 1 calc R . .
C56 C 1.04146(15) 0.6741(2) 0.7122(2) 0.0985(14) Uani 1 1 d D . .
C57 C 0.87491(14) 0.50562(18) 0.7246(2) 0.0851(11) Uani 1 1 d D . .
C58 C 0.85760(10) 0.71822(13) 0.95908(14) 0.0491(7) Uani 1 1 d . . .
C59 C 0.86151(12) 0.63346(14) 0.97714(14) 0.0572(8) Uani 1 1 d . . .
H59 H 0.8852 0.5997 0.9505 0.069 Uiso 1 1 calc R . .
C60 C 0.83112(13) 0.59820(15) 1.03372(16) 0.0676(9) Uani 1 1 d . A .
C61 C 0.79662(15) 0.64458(16) 1.07604(17) 0.0701(9) Uani 1 1 d . . .
H61 H 0.7756 0.6198 1.1129 0.084 Uiso 1 1 calc R . .
C62 C 0.79392(12) 0.73155(16) 1.06188(15) 0.0595(8) Uani 1 1 d . . .
C63 C 0.82417(11) 0.76537(14) 1.00464(15) 0.0532(7) Uani 1 1 d . . .
H63 H 0.8220 0.8228 0.9962 0.064 Uiso 1 1 calc R . .
C64 C 0.83643(15) 0.50499(18) 1.04878(19) 0.0957(13) Uani 1 1 d D . .
F19 F 0.88618(16) 0.48589(18) 1.0663(3) 0.1604(18) Uani 0.687(2) 1 d PDU A 1
F20 F 0.82758(17) 0.46254(16) 0.9875(2) 0.1306(16) Uani 0.687(2) 1 d PDU A 1
F21 F 0.80534(19) 0.4751(2) 1.0983(2) 0.1729(17) Uani 0.687(2) 1 d PDU A 1
F19' F 0.8535(3) 0.4944(4) 1.1178(3) 0.121(3) Uani 0.313(2) 1 d PDU A 2
F20' F 0.8662(3) 0.4613(3) 1.0069(4) 0.158(4) Uani 0.313(2) 1 d PDU A 2
F21' F 0.7892(2) 0.4688(4) 1.0498(6) 0.178(4) Uani 0.313(2) 1 d PDU A 2
C65 C 0.75626(15) 0.7833(2) 1.10613(19) 0.0917(12) Uani 1 1 d D . .
F1 F 0.69866(11) 0.7982(2) 0.7392(3) 0.2260(17) Uani 1 1 d D . .
F2 F 0.68931(10) 0.8282(2) 0.8447(2) 0.2028(14) Uani 1 1 d D . .
F3 F 0.68349(8) 0.92051(16) 0.7677(2) 0.1615(13) Uani 1 1 d D . .
F4 F 0.89203(13) 0.97043(14) 0.63824(14) 0.1867(10) Uani 1 1 d D . .
F5 F 0.84390(12) 1.06506(12) 0.68112(16) 0.1406(10) Uani 1 1 d D . .
F6 F 0.91675(10) 1.03998(14) 0.73121(16) 0.1342(9) Uani 1 1 d D . .
F10 F 1.04685(14) 0.67492(15) 1.0745(2) 0.1690(12) Uani 1 1 d D . .
F11 F 1.09042(12) 0.7784(2) 1.10355(19) 0.2069(12) Uani 1 1 d D . .
F12 F 1.10124(12) 0.7231(2) 1.0021(2) 0.2065(15) Uani 1 1 d D . .
F13 F 1.04072(11) 0.7319(2) 0.66236(18) 0.2174(13) Uani 1 1 d D . .
F14 F 1.06470(12) 0.6139(3) 0.6805(3) 0.2646(17) Uani 1 1 d D . .
F15 F 1.07798(10) 0.7004(3) 0.7598(2) 0.1939(18) Uani 1 1 d D . .
F16 F 0.88834(15) 0.47384(18) 0.66236(18) 0.2105(13) Uani 1 1 d D . .
F17 F 0.87321(17) 0.44843(16) 0.7733(2) 0.2335(16) Uani 1 1 d D . .
F18 F 0.82439(10) 0.52363(18) 0.7166(2) 0.1578(12) Uani 1 1 d D . .
F22 F 0.72448(12) 0.74516(16) 1.14990(17) 0.1920(10) Uani 1 1 d D . .
F23 F 0.72585(11) 0.83148(16) 1.06458(18) 0.1488(11) Uani 1 1 d D . .
F24 F 0.78063(15) 0.83966(19) 1.14601(18) 0.2048(13) Uani 1 1 d D . .

loop_
_atom_site_aniso_label
_atom_site_aniso_U_11
_atom_site_aniso_U_22
_atom_site_aniso_U_33
_atom_site_aniso_U_23
_atom_site_aniso_U_13
_atom_site_aniso_U_12
Ru1 0.06585(10) 0.03750(6) 0.05503(9) -0.00613(10) 0.00564(12) -0.00264(8)
P1 0.0712(5) 0.0677(4) 0.0732(5) -0.0145(4) -0.0037(4) -0.0031(4)
P2 0.0637(4) 0.0390(2) 0.0749(5) -0.0054(3) 0.0022(4) -0.0011(3)
C1 0.087(2) 0.0521(13) 0.0682(18) -0.0038(13) -0.0003(16) -0.0051(14)
O1 0.138(2) 0.0900(14) 0.0674(14) -0.0057(12) 0.0266(14) 0.0124(15)
C2 0.0675(15) 0.0313(9) 0.0550(14) -0.0077(9) 0.0081(12) 0.0090(10)
C3 0.0783(17) 0.0344(10) 0.0569(15) -0.0091(10) -0.0030(13) -0.0021(11)
C4 0.104(2) 0.0444(12) 0.0610(17) -0.0129(12) -0.0010(16) 0.0036(14)
C5 0.141(3) 0.0436(12) 0.0589(16) -0.0099(12) 0.0285(18) 0.0008(16)
C6 0.087(2) 0.0511(13) 0.0690(18) -0.0151(12) 0.0268(15) 0.0002(13)
C7 0.0764(18) 0.0449(12) 0.0684(17) -0.0125(12) 0.0076(15) 0.0020(12)
C8 0.0807(19) 0.0402(11) 0.0696(17) -0.0059(12) -0.0048(15) -0.0010(12)
C9 0.0714(19) 0.0738(17) 0.101(3) -0.0199(15) -0.0059(16) 0.0016(15)
C10 0.0785(15) 0.0411(9) 0.0694(14) -0.0068(17) -0.0014(17) 0.0048(10)
C11 0.089(2) 0.0459(12) 0.0562(16) 0.0028(11) 0.0116(14) 0.0093(12)
C12 0.0823(19) 0.0473(12) 0.0661(19) 0.0149(11) 0.0080(13) 0.0059(12)
C13 0.128(3) 0.0563(15) 0.107(3) 0.0164(17) 0.030(2) -0.0013(18)
C14 0.151(3) 0.0576(16) 0.133(3) 0.0125(19) 0.029(3) -0.027(2)
C15 0.149(3) 0.0402(12) 0.151(3) 0.010(2) 0.009(4) -0.0148(16)
C16 0.119(3) 0.0461(13) 0.102(3) -0.0017(16) 0.002(2) 0.0070(15)
C17 0.100(2) 0.0379(11) 0.085(2) 0.0088(13) 0.0120(18) 0.0018(13)
C18 0.0719(17) 0.0582(13) 0.111(2) -0.0085(19) 0.0239(19) -0.0097(12)
C19 0.098(2) 0.0639(18) 0.137(3) 0.0119(19) 0.043(2) -0.0005(16)
C20 0.075(2) 0.083(2) 0.196(5) -0.028(3) -0.002(3) -0.0075(18)
C21 0.077(2) 0.080(2) 0.161(4) -0.011(2) 0.030(2) -0.0045(18)
C22 0.120(3) 0.0430(12) 0.106(2) 0.0141(15) -0.006(2) 0.0197(15)
C23 0.158(4) 0.089(2) 0.152(4) 0.044(2) 0.048(3) 0.022(3)
C24 0.213(4) 0.0472(15) 0.221(5) 0.021(2) 0.067(4) 0.044(2)
C25 0.367(8) 0.094(3) 0.140(4) 0.040(3) -0.088(5) 0.030(4)
C26 0.119(3) 0.088(2) 0.112(3) -0.013(2) -0.033(2) -0.004(2)
C27 0.136(4) 0.138(3) 0.089(3) -0.026(2) -0.016(3) -0.020(3)
C28 0.160(4) 0.110(3) 0.114(3) 0.010(3) -0.018(3) -0.002(3)
C29 0.105(3) 0.198(5) 0.128(3) -0.024(3) -0.051(2) 0.056(3)
C30 0.0831(19) 0.0793(16) 0.099(3) -0.0133(19) 0.004(2) -0.0155(15)
C31 0.115(3) 0.087(2) 0.119(3) -0.002(2) 0.031(2) -0.029(2)
C32 0.159(4) 0.0697(18) 0.146(4) -0.033(2) 0.025(3) -0.025(2)
C33 0.100(3) 0.165(4) 0.172(4) -0.003(4) -0.012(4) -0.039(3)
B1 0.0471(13) 0.0385(10) 0.066(2) 0.0072(12) 0.0068(14) 0.0003(10)
C34 0.0513(13) 0.0384(10) 0.0477(13) 0.0037(9) 0.0097(11) 0.0005(9)
C35 0.0513(13) 0.0378(10) 0.0563(14) 0.0080(10) 0.0049(12) -0.0036(9)
C36 0.0513(14) 0.0505(11) 0.0525(14) 0.0047(11) -0.0030(12) -0.0008(11)
C37 0.0784(18) 0.0461(12) 0.0552(15) 0.0052(11) 0.0016(14) 0.0118(12)
C38 0.0769(17) 0.0346(10) 0.0557(15) -0.0003(10) 0.0085(13) -0.0008(11)
C39 0.0559(14) 0.0371(10) 0.0693(17) 0.0006(11) 0.0094(13) -0.0076(10)
C40 0.0681(19) 0.0636(15) 0.102(2) 0.0267(15) -0.0117(17) 0.0006(14)
C41 0.086(2) 0.0546(14) 0.085(2) 0.0068(14) 0.0170(17) -0.0111(14)
C42 0.0540(14) 0.0460(11) 0.0715(17) 0.0045(11) 0.0044(13) -0.0025(11)
C43 0.0512(15) 0.0555(13) 0.097(2) -0.0050(14) -0.0099(15) -0.0007(12)
C44 0.0731(19) 0.0578(15) 0.126(3) -0.0167(17) -0.0236(19) -0.0056(14)
C45 0.074(2) 0.0803(19) 0.107(3) -0.0121(18) -0.0269(18) -0.0134(17)
C46 0.0573(17) 0.0703(16) 0.097(2) 0.0013(16) -0.0179(16) -0.0037(14)
C47 0.0710(17) 0.0583(13) 0.0651(17) 0.0136(13) -0.0123(14) -0.0068(13)
C48 0.111(3) 0.096(3) 0.181(4) -0.009(3) -0.075(3) -0.005(2)
F7 0.363(8) 0.113(3) 0.283(6) -0.096(3) 0.099(5) -0.029(4)
F8 0.141(2) 0.0627(15) 0.281(5) -0.002(2) -0.099(3) -0.0072(17)
F9 0.116(2) 0.0815(17) 0.224(4) -0.008(2) -0.048(2) -0.0308(17)
F7' 0.132(5) 0.055(3) 0.263(9) -0.036(4) -0.085(6) 0.037(3)
F8' 0.343(14) 0.069(4) 0.39(2) 0.017(8) -0.042(15) -0.079(6)
F9' 0.163(5) 0.086(4) 0.263(7) -0.068(4) -0.141(5) 0.004(4)
C49 0.070(2) 0.112(3) 0.126(3) 0.019(2) -0.034(2) 0.005(2)
C50 0.0487(13) 0.0440(11) 0.0574(15) 0.0039(11) -0.0022(12) 0.0054(10)
C51 0.0588(16) 0.0572(13) 0.0695(18) 0.0063(13) -0.0007(14) 0.0076(12)
C52 0.0570(16) 0.0706(16) 0.079(2) 0.0054(15) 0.0004(15) 0.0120(13)
C53 0.0768(18) 0.0834(17) 0.0660(19) -0.0009(15) 0.0056(15) 0.0344(15)
C54 0.0739(18) 0.0462(12) 0.0726(18) -0.0025(12) -0.0102(14) 0.0102(12)
C55 0.0550(15) 0.0565(12) 0.0573(16) 0.0049(12) -0.0024(13) -0.0029(12)
C56 0.070(2) 0.132(3) 0.092(3) -0.002(2) 0.014(2) 0.016(2)
C57 0.091(2) 0.0599(15) 0.104(2) -0.0211(16) -0.0098(19) 0.0037(16)
C58 0.0574(14) 0.0397(10) 0.0501(14) 0.0048(10) -0.0077(12) -0.0002(10)
C59 0.0808(18) 0.0414(11) 0.0493(15) -0.0006(11) -0.0072(13) 0.0040(12)
C60 0.116(2) 0.0366(11) 0.0503(15) 0.0045(11) -0.0060(15) -0.0001(13)
C61 0.106(2) 0.0521(13) 0.0524(16) 0.0113(12) 0.0093(16) -0.0091(15)
C62 0.0766(17) 0.0579(13) 0.0440(14) 0.0018(11) 0.0067(13) 0.0098(13)
C63 0.0655(16) 0.0372(10) 0.0569(15) 0.0006(10) -0.0082(13) 0.0004(11)
C64 0.149(3) 0.0502(14) 0.088(2) 0.0144(16) 0.019(2) 0.0206(18)
F19 0.197(4) 0.0627(15) 0.221(4) 0.034(2) -0.048(3) 0.033(2)
F20 0.226(4) 0.0458(13) 0.120(3) -0.0017(16) -0.014(2) -0.0011(18)
F21 0.297(5) 0.0759(17) 0.145(3) 0.0498(17) 0.104(3) 0.004(2)
F19' 0.159(6) 0.072(3) 0.133(5) 0.054(3) -0.033(5) 0.003(4)
F20' 0.205(8) 0.037(3) 0.233(10) 0.011(4) 0.045(7) 0.052(4)
F21' 0.131(6) 0.072(3) 0.331(12) 0.069(5) -0.088(7) -0.043(4)
C65 0.117(3) 0.0736(17) 0.085(2) 0.0166(17) 0.0356(19) 0.0202(19)
F1 0.0604(13) 0.222(2) 0.396(5) -0.161(3) -0.016(2) -0.0266(17)
F2 0.0562(13) 0.349(4) 0.203(2) 0.162(2) -0.0006(15) -0.0052(17)
F3 0.0624(12) 0.1181(16) 0.304(4) 0.064(2) -0.0300(17) 0.0133(11)
F4 0.330(3) 0.0866(13) 0.1434(15) -0.0091(12) 0.1552(15) -0.0627(15)
F5 0.164(2) 0.0814(11) 0.177(2) 0.0669(13) 0.0262(18) 0.0109(13)
F6 0.1444(17) 0.1159(13) 0.1425(19) 0.0392(13) 0.0036(15) -0.0688(12)
F10 0.162(2) 0.1007(15) 0.245(3) 0.0650(16) -0.084(2) 0.0002(15)
F11 0.2100(19) 0.154(2) 0.257(2) -0.028(2) -0.1771(16) 0.0429(19)
F12 0.1254(19) 0.273(3) 0.221(3) 0.083(3) 0.014(2) 0.102(2)
F13 0.0798(15) 0.336(3) 0.237(2) 0.187(2) 0.0387(16) 0.002(2)
F14 0.169(2) 0.200(3) 0.424(4) -0.073(3) 0.194(2) 0.001(2)
F15 0.0548(14) 0.329(5) 0.198(3) -0.002(3) 0.0072(17) -0.003(2)
F16 0.256(3) 0.1848(19) 0.191(2) -0.1290(16) 0.085(2) -0.096(2)
F17 0.379(4) 0.1091(15) 0.213(3) 0.0691(16) -0.141(3) -0.1183(19)
F18 0.1137(18) 0.1381(19) 0.222(3) -0.0651(19) -0.0229(18) -0.0326(14)
F22 0.241(2) 0.1203(16) 0.215(2) 0.0603(15) 0.1636(16) 0.0624(16)
F23 0.1472(19) 0.1373(17) 0.162(2) 0.0430(16) 0.0475(18) 0.0679(14)
F24 0.168(3) 0.243(2) 0.204(2) -0.1629(16) 0.007(2) 0.032(2)

loop_
_atom_type_symbol
_atom_type_description
_atom_type_scat_dispersion_real
_atom_type_scat_dispersion_imag
_atom_type_scat_source
C C 0.0033 0.0016 'International Tables Vol C Tables 4.2.6.8 and 6.1.1.4'
H H 0.0000 0.0000 'International Tables Vol C Tables 4.2.6.8 and 6.1.1.4'
B B 0.0013 0.0007 'International Tables Vol C Tables 4.2.6.8 and 6.1.1.4'
O O 0.0106 0.0060 'International Tables Vol C Tables 4.2.6.8 and 6.1.1.4'
F F 0.0171 0.0103 'International Tables Vol C Tables 4.2.6.8 and 6.1.1.4'
P P 0.1023 0.0942 'International Tables Vol C Tables 4.2.6.8 and 6.1.1.4'
Ru Ru -1.2594 0.8363 'International Tables Vol C Tables 4.2.6.8 and 6.1.1.4'
Cl Cl 0.1484 0.1585 'International Tables Vol C Tables 4.2.6.8 and 6.1.1.4'

loop_
_geom_angle_atom_site_label_1
_geom_angle_atom_site_label_2
_geom_angle_atom_site_label_3
_geom_angle
_geom_angle_site_symmetry_1
_geom_angle_site_symmetry_3
_geom_angle_publ_flag
C1 Ru1 C10 106.13(15) . . ?
C1 Ru1 C2 144.49(10) . . ?
C10 Ru1 C2 38.35(13) . . ?
C1 Ru1 P2 96.53(11) . . ?
C10 Ru1 P2 85.22(9) . . ?
C2 Ru1 P2 82.80(7) . . ?
C1 Ru1 P1 97.02(11) . . ?
C10 Ru1 P1 88.15(8) . . ?
C2 Ru1 P1 84.43(7) . . ?
P2 Ru1 P1 166.12(3) . . ?
C9 P1 C26 104.65(17) . . ?
C9 P1 C30 106.67(16) . . ?
C26 P1 C30 110.70(18) . . ?
C9 P1 Ru1 99.60(11) . . ?
C26 P1 Ru1 121.26(15) . . ?
C30 P1 Ru1 112.03(11) . . ?
C8 P2 C22 107.07(15) . . ?
C8 P2 C18 104.21(14) . . ?
C22 P2 C18 112.51(16) . . ?
C8 P2 Ru1 100.69(10) . . ?
C22 P2 Ru1 103.87(12) . . ?
C18 P2 Ru1 126.60(13) . . ?
O1 C1 Ru1 177.3(3) . . ?
C3 C2 C7 118.8(2) . . ?
C3 C2 C10 120.7(2) . . ?
C7 C2 C10 120.1(2) . . ?
C3 C2 Ru1 104.17(15) . . ?
C7 C2 Ru1 102.81(15) . . ?
C10 C2 Ru1 56.94(11) . . ?
C4 C3 C2 118.9(3) . . ?
C4 C3 C8 123.9(3) . . ?
C2 C3 C8 117.1(2) . . ?
C3 C4 C5 122.2(3) . . ?
C4 C5 C6 118.3(3) . . ?
C7 C6 C5 121.5(3) . . ?
C6 C7 C2 119.4(3) . . ?
C6 C7 C9 121.0(3) . . ?
C2 C7 C9 119.6(3) . . ?
C3 C8 P2 108.92(18) . . ?
C7 C9 P1 107.7(2) . . ?
C11 C10 C2 134.7(3) . . ?
C11 C10 Ru1 140.3(3) . . ?
C2 C10 Ru1 84.70(16) . . ?
C10 C11 C12 127.1(3) . . ?
C17 C12 C13 119.3(3) . . ?
C17 C12 C11 124.5(2) . . ?
C13 C12 C11 116.1(3) . . ?
C14 C13 C12 120.1(3) . . ?
C15 C14 C13 119.1(4) . . ?
C14 C15 C16 123.4(3) . . ?
C15 C16 C17 117.0(3) . . ?
C12 C17 C16 121.0(3) . . ?
C20 C18 C19 109.8(3) . . ?
C20 C18 C21 111.1(3) . . ?
C19 C18 C21 103.7(3) . . ?
C20 C18 P2 112.4(3) . . ?
C19 C18 P2 107.7(2) . . ?
C21 C18 P2 111.7(2) . . ?
C25 C22 C24 117.3(4) . . ?
C25 C22 C23 106.2(4) . . ?
C24 C22 C23 101.7(3) . . ?
C25 C22 P2 114.9(3) . . ?
C24 C22 P2 111.2(3) . . ?
C23 C22 P2 103.4(3) . . ?
C27 C26 C29 109.7(4) . . ?
C27 C26 C28 106.6(4) . . ?
C29 C26 C28 109.0(4) . . ?
C27 C26 P1 112.8(3) . . ?
C29 C26 P1 112.2(3) . . ?
C28 C26 P1 106.4(3) . . ?
C31 C30 C33 105.1(4) . . ?
C31 C30 C32 108.4(3) . . ?
C33 C30 C32 109.1(3) . . ?
C31 C30 P1 110.0(2) . . ?
C33 C30 P1 116.3(3) . . ?
C32 C30 P1 107.7(2) . . ?
C42 B1 C34 113.88(18) . . ?
C42 B1 C50 110.6(2) . . ?
C34 B1 C50 103.1(2) . . ?
C42 B1 C58 105.1(2) . . ?
C34 B1 C58 111.04(19) . . ?
C50 B1 C58 113.36(18) . . ?
C35 C34 C39 113.9(2) . . ?
C35 C34 B1 123.6(2) . . ?
C39 C34 B1 122.3(2) . . ?
C36 C35 C34 123.5(2) . . ?
C35 C36 C37 120.4(2) . . ?
C35 C36 C40 120.1(2) . . ?
C37 C36 C40 119.6(2) . . ?
C38 C37 C36 118.4(2) . . ?
C37 C38 C39 121.4(2) . . ?
C37 C38 C41 118.7(2) . . ?
C39 C38 C41 119.9(3) . . ?
C38 C39 C34 122.4(2) . . ?
F2 C40 F3 105.4(3) . . ?
F2 C40 F1 99.9(3) . . ?
F3 C40 F1 105.8(3) . . ?
F2 C40 C36 115.7(3) . . ?
F3 C40 C36 116.2(2) . . ?
F1 C40 C36 112.2(3) . . ?
F4 C41 F5 105.3(3) . . ?
F4 C41 F6 106.5(3) . . ?
F5 C41 F6 100.1(2) . . ?
F4 C41 C38 115.8(2) . . ?
F5 C41 C38 114.1(3) . . ?
F6 C41 C38 113.5(3) . . ?
C47 C42 C43 112.3(2) . . ?
C47 C42 B1 121.4(2) . . ?
C43 C42 B1 126.2(2) . . ?
C44 C43 C42 122.7(3) . . ?
C43 C44 C45 123.1(3) . . ?
C43 C44 C48 119.2(3) . . ?
C45 C44 C48 117.7(3) . . ?
C44 C45 C46 115.8(3) . . ?
C47 C46 C45 121.3(3) . . ?
C47 C46 C49 119.8(3) . . ?
C45 C46 C49 118.8(3) . . ?
C46 C47 C42 124.7(3) . . ?
F9' C48 F8' 109.9(6) . . ?
F9' C48 F7 62.3(5) . . ?
F8' C48 F7 135.3(5) . . ?
F9' C48 F7' 103.4(5) . . ?
F8' C48 F7' 109.0(6) . . ?
F7 C48 F7' 43.7(5) . . ?
F9' C48 F8 130.0(5) . . ?
F8' C48 F8 41.8(5) . . ?
F7 C48 F8 106.4(4) . . ?
F7' C48 F8 68.7(4) . . ?
F9' C48 F9 47.1(4) . . ?
F8' C48 F9 66.8(5) . . ?
F7 C48 F9 106.1(4) . . ?
F7' C48 F9 135.3(4) . . ?
F8 C48 F9 103.0(4) . . ?
F9' C48 C44 114.6(4) . . ?
F8' C48 C44 108.9(5) . . ?
F7 C48 C44 114.1(4) . . ?
F7' C48 C44 110.9(4) . . ?
F8 C48 C44 114.1(3) . . ?
F9 C48 C44 112.2(3) . . ?
F11 C49 F10 106.5(4) . . ?
F11 C49 F12 104.6(3) . . ?
F10 C49 F12 102.2(3) . . ?
F11 C49 C46 115.4(3) . . ?
F10 C49 C46 114.7(3) . . ?
F12 C49 C46 112.3(4) . . ?
C51 C50 C55 115.5(2) . . ?
C51 C50 B1 122.7(2) . . ?
C55 C50 B1 121.6(2) . . ?
C52 C51 C50 123.6(3) . . ?
C51 C52 C53 119.1(3) . . ?
C51 C52 C56 120.9(3) . . ?
C53 C52 C56 119.8(3) . . ?
C54 C53 C52 118.9(3) . . ?
C53 C54 C55 120.9(3) . . ?
C53 C54 C57 120.4(3) . . ?
C55 C54 C57 118.7(3) . . ?
C50 C55 C54 121.8(3) . . ?
F14 C56 F13 104.0(4) . . ?
F14 C56 F15 102.7(4) . . ?
F13 C56 F15 103.4(4) . . ?
F14 C56 C52 118.0(4) . . ?
F13 C56 C52 111.9(3) . . ?
F15 C56 C52 115.2(3) . . ?
F17 C57 F16 109.1(3) . . ?
F17 C57 F18 101.8(3) . . ?
F16 C57 F18 104.2(3) . . ?
F17 C57 C54 112.5(3) . . ?
F16 C57 C54 114.6(3) . . ?
F18 C57 C54 113.5(3) . . ?
C63 C58 C59 115.5(2) . . ?
C63 C58 B1 120.06(19) . . ?
C59 C58 B1 124.1(2) . . ?
C60 C59 C58 121.8(2) . . ?
C61 C60 C59 122.0(2) . . ?
C61 C60 C64 119.2(3) . . ?
C59 C60 C64 118.8(3) . . ?
C60 C61 C62 117.6(3) . . ?
C63 C62 C61 119.4(3) . . ?
C63 C62 C65 121.7(2) . . ?
C61 C62 C65 118.8(3) . . ?
C62 C63 C58 123.5(2) . . ?
F20' C64 F21 124.4(4) . . ?
F20' C64 F21' 106.9(5) . . ?
F21 C64 F21' 43.8(5) . . ?
F20' C64 F20 46.7(4) . . ?
F21 C64 F20 106.9(3) . . ?
F21' C64 F20 68.4(5) . . ?
F20' C64 F19 57.4(4) . . ?
F21 C64 F19 108.7(4) . . ?
F21' C64 F19 137.7(4) . . ?
F20 C64 F19 103.8(3) . . ?
F20' C64 F19' 107.3(5) . . ?
F21 C64 F19' 59.5(4) . . ?
F21' C64 F19' 102.6(6) . . ?
F20 C64 F19' 140.8(4) . . ?
F19 C64 F19' 56.1(4) . . ?
F20' C64 C60 119.1(4) . . ?
F21 C64 C60 116.1(3) . . ?
F21' C64 C60 110.9(4) . . ?
F20 C64 C60 110.1(3) . . ?
F19 C64 C60 110.6(3) . . ?
F19' C64 C60 108.7(4) . . ?
F22 C65 F24 106.4(3) . . ?
F22 C65 F23 105.8(3) . . ?
F24 C65 F23 100.1(3) . . ?
F22 C65 C62 117.3(3) . . ?
F24 C65 C62 112.7(3) . . ?
F23 C65 C62 112.8(3) . . ?

loop_
_geom_bond_atom_site_label_1
_geom_bond_atom_site_label_2
_geom_bond_distance
_geom_bond_site_symmetry_2
_geom_bond_publ_flag
Ru1 C1 1.816(3) . ?
Ru1 C10 1.980(2) . ?
Ru1 C2 2.352(2) . ?
Ru1 P2 2.3875(8) . ?
Ru1 P1 2.3996(10) . ?
P1 C9 1.868(3) . ?
P1 C26 1.871(5) . ?
P1 C30 1.885(3) . ?
P2 C8 1.841(3) . ?
P2 C22 1.866(3) . ?
P2 C18 1.879(3) . ?
C1 O1 1.154(4) . ?
C2 C3 1.420(4) . ?
C2 C7 1.420(4) . ?
C2 C10 1.466(5) . ?
C3 C4 1.355(4) . ?
C3 C8 1.498(4) . ?
C4 C5 1.379(5) . ?
C5 C6 1.409(5) . ?
C6 C7 1.344(4) . ?
C7 C9 1.512(5) . ?
C10 C11 1.316(4) . ?
C11 C12 1.507(4) . ?
C12 C17 1.346(4) . ?
C12 C13 1.413(4) . ?
C13 C14 1.397(5) . ?
C14 C15 1.340(7) . ?
C15 C16 1.378(6) . ?
C16 C17 1.436(4) . ?
C18 C20 1.507(6) . ?
C18 C19 1.559(5) . ?
C18 C21 1.573(5) . ?
C22 C25 1.481(7) . ?
C22 C24 1.510(6) . ?
C22 C23 1.558(6) . ?
C26 C27 1.526(6) . ?
C26 C29 1.556(6) . ?
C26 C28 1.562(7) . ?
C30 C31 1.523(6) . ?
C30 C33 1.571(5) . ?
C30 C32 1.576(5) . ?
B1 C42 1.619(4) . ?
B1 C34 1.641(4) . ?
B1 C50 1.645(4) . ?
B1 C58 1.645(4) . ?
C34 C35 1.396(4) . ?
C34 C39 1.431(3) . ?
C35 C36 1.377(4) . ?
C36 C37 1.390(4) . ?
C36 C40 1.483(4) . ?
C37 C38 1.363(4) . ?
C38 C39 1.375(4) . ?
C38 C41 1.469(4) . ?
C40 F2 1.270(4) . ?
C40 F3 1.277(4) . ?
C40 F1 1.298(5) . ?
C41 F4 1.266(4) . ?
C41 F5 1.343(4) . ?
C41 F6 1.347(4) . ?
C42 C47 1.404(4) . ?
C42 C43 1.415(4) . ?
C43 C44 1.370(4) . ?
C44 C45 1.371(5) . ?
C44 C48 1.522(5) . ?
C45 C46 1.387(5) . ?
C46 C47 1.363(4) . ?
C46 C49 1.487(5) . ?
C48 F9' 1.277(7) . ?
C48 F8' 1.278(8) . ?
C48 F7 1.286(6) . ?
C48 F7' 1.290(6) . ?
C48 F8 1.317(5) . ?
C48 F9 1.317(5) . ?
C49 F11 1.262(5) . ?
C49 F10 1.289(4) . ?
C49 F12 1.316(5) . ?
C50 C51 1.391(4) . ?
C50 C55 1.400(4) . ?
C51 C52 1.383(4) . ?
C52 C53 1.412(4) . ?
C52 C56 1.447(5) . ?
C53 C54 1.355(4) . ?
C54 C55 1.408(4) . ?
C54 C57 1.493(4) . ?
C56 F14 1.257(5) . ?
C56 F13 1.284(5) . ?
C56 F15 1.316(5) . ?
C57 F17 1.264(4) . ?
C57 F16 1.271(4) . ?
C57 F18 1.297(4) . ?
C58 C63 1.388(4) . ?
C58 C59 1.395(3) . ?
C59 C60 1.385(4) . ?
C60 C61 1.364(4) . ?
C60 C64 1.518(4) . ?
C61 C62 1.413(4) . ?
C62 C63 1.382(4) . ?
C62 C65 1.480(4) . ?
C64 F20' 1.265(7) . ?
C64 F21 1.271(5) . ?
C64 F21' 1.308(6) . ?
C64 F20 1.310(5) . ?
C64 F19 1.313(5) . ?
C64 F19' 1.320(6) . ?
C65 F22 1.270(4) . ?
C65 F24 1.299(5) . ?
C65 F23 1.311(4) . ?
